data_4027629
loop_
_publ_author_name
'Diego N\'u\~nez-Villanueva'
'Lourdes Infantes'
'M. Teresa Garc\'ia-L\'opez'
'Rosario Gonz\'alez-Mu\~niz'
'Mercedes Mart\'in-Mart\'inez'

_publ_contact_author_address
;Department of Crystallography
Instituto de Quimica-Fisica Rocasolano
Serrano 119
28006-Madrid, Spain
;
_publ_contact_author_email xlourdes@iqfr.csic.es
_publ_contact_author_fax 00(34)915619400
_publ_contact_author_name 'Infantes, L.'
_publ_contact_author_phone 00(34)915642431
_publ_section_title
;
 Azepane Quaternary Amino Acids As Effective Inducers of 310Helix
 Conformations
;
_journal_name_full 'Journal of Organic Chemistry'
_journal_page_first 9833
_journal_page_last 9839
_journal_paper_doi 10.1021/jo301379r
_journal_volume 77
_journal_year 2012
_chemical_absolute_configuration syn
_chemical_formula_moiety 'C23 H39 N5 O6 , C4 H8 O2'
_chemical_formula_sum 'C27 H47 N5 O8'
_chemical_formula_weight 569.7
_chemical_name_systematic
;
 ?
;
_space_group_IT_number 19
_symmetry_cell_setting orthorhombic
_symmetry_space_group_name_Hall 'P 2ac 2ab'
_symmetry_space_group_name_H-M 'P 21 21 21'
_atom_sites_solution_hydrogens geom
_atom_sites_solution_primary direct
_atom_sites_solution_secondary difmap
_audit_conform_dict_location ftp://ftp.iucr.org/pub/cif_core.dic
_audit_conform_dict_name cif_core.dic
_audit_conform_dict_version 2.4
_audit_creation_date 2012-05-09
_audit_creation_method 'WinGX routine CIF_UPDATE'
_cell_angle_alpha 90
_cell_angle_beta 90
_cell_angle_gamma 90
_cell_formula_units_Z 4
_cell_length_a 8.6864(5)
_cell_length_b 17.6725(12)
_cell_length_c 20.2622(13)
_cell_measurement_reflns_used 2329
_cell_measurement_temperature 120(2)
_cell_volume 3110.5(3)
_computing_cell_refinement 'HKL Scalepack (Otwinowski & Minor 1997)'
_computing_data_collection 'Collect (Bruker AXS BV, 1997-2004)'
_computing_data_reduction 'HKL Denzo and Scalepack (Otwinowski & Minor 1997)'
_computing_structure_refinement 'SHELXL-97 (Sheldrick, 1997)'
_computing_structure_solution 'SHELXS-97 (Sheldrick, 1990)'
_diffrn_ambient_temperature 120(2)
_diffrn_detector_area_resol_mean 14
_diffrn_measured_fraction_theta_full 0.986
_diffrn_measured_fraction_theta_max 0.986
_diffrn_measurement_device '135mm CCD camera on \k-goniostat'
_diffrn_measurement_device_type KappaCCD2000
_diffrn_measurement_method CCD
_diffrn_orient_matrix_type 'by Bruker AXS Collect from scalepack cell'
_diffrn_orient_matrix_UB_11 0.0068092
_diffrn_orient_matrix_UB_12 -0.0564106
_diffrn_orient_matrix_UB_13 -0.0025456
_diffrn_orient_matrix_UB_21 -0.0756638
_diffrn_orient_matrix_UB_22 0
_diffrn_orient_matrix_UB_23 -0.0371962
_diffrn_orient_matrix_UB_31 0.0864975
_diffrn_orient_matrix_UB_32 0.0044407
_diffrn_orient_matrix_UB_33 -0.032337
_diffrn_radiation_monochromator graphite
_diffrn_radiation_type CuK\a
_diffrn_radiation_wavelength 1.5418
_diffrn_reflns_av_unetI/netI 0.0419
_diffrn_reflns_limit_h_max 9
_diffrn_reflns_limit_h_min -9
_diffrn_reflns_limit_k_max 19
_diffrn_reflns_limit_k_min -19
_diffrn_reflns_limit_l_max 21
_diffrn_reflns_limit_l_min -21
_diffrn_reflns_number 4179
_diffrn_reflns_theta_full 57.89
_diffrn_reflns_theta_max 57.89
_diffrn_reflns_theta_min 3.32
_exptl_absorpt_coefficient_mu 0.74
_exptl_absorpt_correction_T_max 0.862
_exptl_absorpt_correction_T_min 0.766
_exptl_absorpt_correction_type multi-scan
_exptl_absorpt_process_details 'HKL Scalepack (Otwinowski & Minor 1997)'
_exptl_crystal_colour colourless
_exptl_crystal_density_diffrn 1.217
_exptl_crystal_description prism
_exptl_crystal_F_000 1232
_exptl_crystal_size_max 0.6
_exptl_crystal_size_mid 0.3
_exptl_crystal_size_min 0.2
_refine_diff_density_max 0.505
_refine_diff_density_min -0.356
_refine_diff_density_rms 0.07
_refine_ls_abs_structure_details 'Flack H D (1983), Acta Cryst. A39, 876-881'
_refine_ls_abs_structure_Flack 0.1(2)
_refine_ls_extinction_coef 0.0023(4)
_refine_ls_extinction_expression Fc^*^=kFc[1+0.001xFc^2^\l^3^/sin(2\q)]^-1/4^
_refine_ls_extinction_method SHELXL
_refine_ls_goodness_of_fit_ref 1.083
_refine_ls_hydrogen_treatment mixed
_refine_ls_matrix_type full
_refine_ls_number_parameters 386
_refine_ls_number_reflns 4179
_refine_ls_number_restraints 0
_refine_ls_restrained_S_all 1.083
_refine_ls_R_factor_all 0.0535
_refine_ls_R_factor_gt 0.0523
_refine_ls_shift/su_max 0.016
_refine_ls_shift/su_mean 0.003
_refine_ls_structure_factor_coef Fsqd
_refine_ls_weighting_details 'calc w=1/[\s^2^(Fo^2^)+(0.1050P)^2^+0.8162P] where P=(Fo^2^+2Fc^2^)/3'
_refine_ls_weighting_scheme calc
_refine_ls_wR_factor_gt 0.1417
_refine_ls_wR_factor_ref 0.1433
_reflns_number_gt 4024
_reflns_number_total 4179
_reflns_threshold_expression >2sigma(I)
_cod_data_source_file jo301379r_si_002.cif
_cod_data_source_block dn267
_cod_original_sg_symbol_Hall P2ac2ab
_cod_database_code 4027629

loop_
_symmetry_equiv_pos_as_xyz
'x, y, z'
'-x+1/2, -y, z+1/2'
'x+1/2, -y+1/2, -z'
'-x, y+1/2, -z+1/2'

loop_
_atom_site_label
_atom_site_type_symbol
_atom_site_fract_x
_atom_site_fract_y
_atom_site_fract_z
_atom_site_U_iso_or_equiv
_atom_site_adp_type
_atom_site_occupancy
_atom_site_symmetry_multiplicity
_atom_site_calc_flag
_atom_site_refinement_flags
H4 H 0.386(3) 0.4741(15) 0.5775(15) 0.000(7) Uiso 1 1 d .
H2 H 0.236(3) 0.4833(15) 0.3632(17) 0.019(8) Uiso 1 1 d .
H5 H 0.115(3) 0.4414(15) 0.6279(16) 0.017(7) Uiso 1 1 d .
H3 H 0.394(3) 0.3908(14) 0.4538(16) 0.010(7) Uiso 1 1 d .
C1 C -0.0510(3) 0.41370(16) 0.33208(14) 0.0254(6) Uani 1 1 d .
H1A H -0.0019 0.4591 0.3153 0.031 Uiso 1 1 calc R
H1B H -0.0623 0.3787 0.2955 0.031 Uiso 1 1 calc R
C2 C 0.0546(3) 0.37763(15) 0.38432(13) 0.0226(6) Uani 1 1 d .
H2A H -0.0083 0.3414 0.409 0.027 Uiso 1 1 calc R
C3 C 0.1184(3) 0.43554(14) 0.43518(13) 0.0216(6) Uani 1 1 d .
C4 C -0.0135(3) 0.48313(16) 0.46639(14) 0.0273(7) Uani 1 1 d .
H4A H -0.0912 0.4487 0.4831 0.033 Uiso 1 1 calc R
H4B H 0.0279 0.5107 0.5038 0.033 Uiso 1 1 calc R
C5 C -0.0914(4) 0.53956(17) 0.42007(15) 0.0336(7) Uani 1 1 d .
H5A H -0.1227 0.5834 0.4456 0.04 Uiso 1 1 calc R
H5B H -0.0165 0.5565 0.3878 0.04 Uiso 1 1 calc R
C6 C -0.2317(4) 0.50886(18) 0.38352(16) 0.0363(7) Uani 1 1 d .
H6A H -0.3186 0.5069 0.4135 0.044 Uiso 1 1 calc R
H6B H -0.2579 0.543 0.3478 0.044 Uiso 1 1 calc R
C7 C -0.3214(3) 0.38345(19) 0.35587(15) 0.0320(7) Uani 1 1 d .
C8 C -0.3919(4) 0.2578(2) 0.32560(19) 0.0470(9) Uani 1 1 d .
H8A H -0.486 0.2736 0.3474 0.056 Uiso 1 1 calc R
H8B H -0.3578 0.2109 0.3457 0.056 Uiso 1 1 calc R
C9 C -0.4227(7) 0.2452(3) 0.2535(3) 0.0843(16) Uani 1 1 d .
H9A H -0.3358 0.24 0.2271 0.101 Uiso 1 1 calc R
C10 C -0.5436(8) 0.2410(3) 0.2253(2) 0.0815(15) Uani 1 1 d .
H10A H -0.6351 0.2457 0.2488 0.098 Uiso 1 1 calc R
H10B H -0.5459 0.2329 0.18 0.098 Uiso 1 1 calc R
C11 C 0.1800(3) 0.33166(15) 0.34833(14) 0.0263(6) Uani 1 1 d .
H11A H 0.2383 0.3647 0.3202 0.039 Uiso 1 1 calc R
H11B H 0.1324 0.2929 0.3222 0.039 Uiso 1 1 calc R
H11C H 0.2473 0.3088 0.3802 0.039 Uiso 1 1 calc R
C12 C 0.3062(3) 0.54160(15) 0.43360(15) 0.0249(7) Uani 1 1 d .
C13 C 0.3915(3) 0.59628(15) 0.39060(15) 0.0301(7) Uani 1 1 d .
H13A H 0.3328 0.642 0.3863 0.045 Uiso 1 1 calc R
H13B H 0.4071 0.5743 0.3478 0.045 Uiso 1 1 calc R
H13C H 0.4895 0.6076 0.4102 0.045 Uiso 1 1 calc R
C14 C 0.1946(3) 0.39086(14) 0.49118(13) 0.0223(6) Uani 1 1 d .
C15 C 0.4266(3) 0.33599(15) 0.53969(13) 0.0239(6) Uani 1 1 d .
H15A H 0.3758 0.2869 0.5451 0.029 Uiso 1 1 calc R
C16 C 0.5941(3) 0.32129(17) 0.52053(15) 0.0300(7) Uani 1 1 d .
H16A H 0.5974 0.2893 0.4822 0.045 Uiso 1 1 calc R
H16B H 0.6463 0.2968 0.5564 0.045 Uiso 1 1 calc R
H16C H 0.644 0.3685 0.5109 0.045 Uiso 1 1 calc R
C17 C 0.4202(3) 0.37713(15) 0.60579(14) 0.0258(6) Uani 1 1 d .
C18 C 0.3827(3) 0.49522(16) 0.66529(14) 0.0281(7) Uani 1 1 d .
H18A H 0.4638 0.4778 0.6953 0.034 Uiso 1 1 calc R
C19 C 0.4094(4) 0.57897(17) 0.65177(15) 0.0381(8) Uani 1 1 d .
H19A H 0.5128 0.5864 0.6364 0.057 Uiso 1 1 calc R
H19B H 0.3939 0.6073 0.6917 0.057 Uiso 1 1 calc R
H19C H 0.3382 0.5961 0.6187 0.057 Uiso 1 1 calc R
C20 C 0.2270(4) 0.48623(16) 0.70083(14) 0.0304(7) Uani 1 1 d .
C21 C -0.0520(4) 0.4630(2) 0.69238(15) 0.0382(8) Uani 1 1 d .
H21A H -0.0489 0.4411 0.7368 0.046 Uiso 1 1 calc R
C22 C -0.1104(5) 0.5422(2) 0.6980(2) 0.0656(12) Uani 1 1 d .
H22A H -0.0397 0.5717 0.7237 0.098 Uiso 1 1 calc R
H22B H -0.2094 0.542 0.7191 0.098 Uiso 1 1 calc R
H22C H -0.1197 0.5639 0.6547 0.098 Uiso 1 1 calc R
C23 C -0.1529(4) 0.4135(2) 0.65018(19) 0.0459(9) Uani 1 1 d .
H23A H -0.1535 0.4324 0.6058 0.069 Uiso 1 1 calc R
H23B H -0.2559 0.4137 0.6674 0.069 Uiso 1 1 calc R
H23C H -0.1136 0.3627 0.6505 0.069 Uiso 1 1 calc R
C24 C 0.4605(6) 0.7755(2) 0.6274(2) 0.0605(11) Uani 1 1 d .
C25 C 0.5004(7) 0.7997(3) 0.6951(2) 0.0803(15) Uani 1 1 d .
H25A H 0.4078 0.8106 0.7192 0.12 Uiso 1 1 calc R
H25B H 0.5633 0.8444 0.6932 0.12 Uiso 1 1 calc R
H25C H 0.5559 0.76 0.717 0.12 Uiso 1 1 calc R
C26 C 0.5584(6) 0.7313(3) 0.5257(2) 0.0729(13) Uani 1 1 d .
H26A H 0.4677 0.6993 0.5249 0.087 Uiso 1 1 calc R
H26B H 0.6456 0.7007 0.5121 0.087 Uiso 1 1 calc R
C27 C 0.5375(8) 0.7941(3) 0.4773(3) 0.0864(16) Uani 1 1 d .
H27A H 0.4424 0.8198 0.4862 0.13 Uiso 1 1 calc R
H27B H 0.5351 0.7737 0.4333 0.13 Uiso 1 1 calc R
H27C H 0.6215 0.8291 0.4811 0.13 Uiso 1 1 calc R
N1 N -0.2040(3) 0.43352(13) 0.35681(12) 0.0292(6) Uani 1 1 d .
N2 N 0.2291(3) 0.48590(12) 0.40244(12) 0.0213(5) Uani 1 1 d .
N3 N 0.3473(3) 0.37680(13) 0.48717(13) 0.0220(5) Uani 1 1 d .
N4 N 0.3943(3) 0.45218(14) 0.60550(14) 0.0253(6) Uani 1 1 d .
N5 N 0.1067(3) 0.46300(15) 0.66580(13) 0.0305(6) Uani 1 1 d .
O1 O -0.4531(2) 0.39812(13) 0.37335(11) 0.0405(6) Uani 1 1 d .
O2 O -0.2749(2) 0.31530(13) 0.33408(12) 0.0403(6) Uani 1 1 d .
O3 O 0.3045(2) 0.54840(10) 0.49441(9) 0.0290(5) Uani 1 1 d .
O4 O 0.1177(2) 0.36790(10) 0.53806(9) 0.0254(5) Uani 1 1 d .
O5 O 0.4421(2) 0.34151(11) 0.65689(10) 0.0332(5) Uani 1 1 d .
O6 O 0.2184(3) 0.50419(14) 0.75958(10) 0.0440(6) Uani 1 1 d .
O7 O 0.3310(4) 0.77232(17) 0.60566(15) 0.0678(8) Uani 1 1 d .
O8 O 0.5834(4) 0.75688(18) 0.59178(17) 0.0732(9) Uani 1 1 d .

loop_
_atom_site_aniso_label
_atom_site_aniso_U_11
_atom_site_aniso_U_22
_atom_site_aniso_U_33
_atom_site_aniso_U_23
_atom_site_aniso_U_13
_atom_site_aniso_U_12
C1 0.0199(14) 0.0376(15) 0.0188(15) -0.0011(12) 0.0014(12) 0.0001(12)
C2 0.0186(13) 0.0301(13) 0.0192(15) 0.0006(11) -0.0003(12) -0.0026(11)
C3 0.0203(13) 0.0266(14) 0.0179(14) 0.0008(11) -0.0002(12) 0.0010(11)
C4 0.0262(15) 0.0349(15) 0.0209(16) -0.0025(12) 0.0011(12) 0.0032(12)
C5 0.0343(17) 0.0370(16) 0.0294(17) 0.0011(13) 0.0043(14) 0.0110(14)
C6 0.0270(16) 0.0516(18) 0.0305(17) 0.0049(14) -0.0025(14) 0.0113(14)
C7 0.0220(16) 0.0536(19) 0.0203(16) 0.0129(13) -0.0066(13) 0.0009(13)
C8 0.0324(17) 0.0509(19) 0.058(2) 0.0144(17) -0.0138(16) -0.0069(16)
C9 0.075(4) 0.090(3) 0.088(4) -0.028(3) 0.015(3) -0.034(3)
C10 0.116(5) 0.086(3) 0.042(3) -0.019(2) -0.016(3) -0.012(3)
C11 0.0263(14) 0.0310(14) 0.0215(16) -0.0047(12) -0.0003(12) -0.0006(12)
C12 0.0244(14) 0.0224(13) 0.0280(19) 0.0012(12) -0.0028(12) 0.0041(12)
C13 0.0297(15) 0.0288(14) 0.0319(17) 0.0026(12) -0.0020(13) -0.0013(12)
C14 0.0250(15) 0.0251(13) 0.0167(16) -0.0056(11) -0.0037(12) -0.0018(12)
C15 0.0261(15) 0.0271(14) 0.0185(15) 0.0024(11) -0.0025(12) 0.0002(11)
C16 0.0329(16) 0.0369(15) 0.0201(16) 0.0025(12) -0.0073(13) 0.0087(13)
C17 0.0201(13) 0.0326(15) 0.0245(17) 0.0038(13) -0.0019(12) -0.0031(11)
C18 0.0304(15) 0.0384(15) 0.0155(15) -0.0020(12) -0.0074(13) -0.0051(13)
C19 0.051(2) 0.0391(16) 0.0241(17) -0.0061(13) -0.0009(15) -0.0077(15)
C20 0.0384(18) 0.0344(16) 0.0184(18) -0.0030(12) -0.0038(14) -0.0029(14)
C21 0.0287(16) 0.068(2) 0.0181(15) -0.0053(15) 0.0041(14) 0.0001(16)
C22 0.045(2) 0.078(3) 0.074(3) -0.027(2) 0.012(2) 0.008(2)
C23 0.0264(16) 0.070(2) 0.042(2) -0.0083(17) 0.0024(14) 0.0040(15)
C24 0.079(3) 0.048(2) 0.054(3) 0.0040(17) -0.001(3) -0.020(2)
C25 0.113(4) 0.085(3) 0.042(3) 0.010(2) -0.008(3) -0.022(3)
C26 0.078(3) 0.069(3) 0.071(3) -0.021(2) 0.018(3) -0.010(2)
C27 0.103(4) 0.082(3) 0.074(3) -0.029(3) 0.029(3) -0.022(3)
N1 0.0210(12) 0.0438(14) 0.0229(13) 0.0017(10) -0.0008(10) 0.0057(11)
N2 0.0234(12) 0.0307(13) 0.0097(14) 0.0004(9) -0.0004(10) 0.0012(9)
N3 0.0246(13) 0.0300(12) 0.0115(13) 0.0031(10) 0.0001(10) 0.0009(10)
N4 0.0331(14) 0.0293(14) 0.0134(14) 0.0059(12) -0.0057(11) -0.0003(10)
N5 0.0318(14) 0.0448(14) 0.0148(14) -0.0069(11) 0.0017(11) -0.0025(11)
O1 0.0197(11) 0.0700(15) 0.0318(13) 0.0155(10) 0.0013(9) 0.0048(10)
O2 0.0234(11) 0.0493(13) 0.0481(14) 0.0048(10) -0.0054(10) -0.0034(10)
O3 0.0377(12) 0.0303(10) 0.0191(12) -0.0022(8) -0.0048(9) -0.0004(9)
O4 0.0268(10) 0.0342(10) 0.0153(10) 0.0027(8) 0.0010(8) -0.0036(8)
O5 0.0426(12) 0.0374(11) 0.0196(11) 0.0071(9) -0.0059(10) 0.0016(9)
O6 0.0487(14) 0.0683(14) 0.0151(12) -0.0088(10) 0.0009(10) -0.0124(12)
O7 0.072(2) 0.081(2) 0.0501(17) -0.0057(14) 0.0074(16) -0.0240(16)
O8 0.064(2) 0.082(2) 0.074(2) -0.0046(16) 0.0027(17) -0.0079(16)

loop_
_atom_type_symbol
_atom_type_description
_atom_type_scat_dispersion_real
_atom_type_scat_dispersion_imag
_atom_type_scat_source
C C 0.0181 0.0091 'International Tables Vol C Tables 4.2.6.8 and 6.1.1.4'
H H 0 0 'International Tables Vol C Tables 4.2.6.8 and 6.1.1.4'
N N 0.0311 0.018 'International Tables Vol C Tables 4.2.6.8 and 6.1.1.4'
O O 0.0492 0.0322 'International Tables Vol C Tables 4.2.6.8 and 6.1.1.4'

loop_
_geom_angle_atom_site_label_1
_geom_angle_atom_site_label_2
_geom_angle_atom_site_label_3
_geom_angle
N1 C1 C2 113.9(2)
C1 C2 C11 108.3(2)
C1 C2 C3 113.3(2)
C11 C2 C3 114.1(2)
N2 C3 C14 111.3(2)
N2 C3 C2 109.5(2)
C14 C3 C2 107.8(2)
N2 C3 C4 109.8(2)
C14 C3 C4 107.2(2)
C2 C3 C4 111.2(2)
C5 C4 C3 115.4(2)
C6 C5 C4 114.8(3)
N1 C6 C5 111.9(2)
O1 C7 O2 124.4(3)
O1 C7 N1 124.2(3)
O2 C7 N1 111.4(2)
O2 C8 C9 110.2(3)
C10 C9 C8 129.0(5)
O3 C12 N2 122.1(3)
O3 C12 C13 121.5(3)
N2 C12 C13 116.4(3)
O4 C14 N3 121.2(3)
O4 C14 C3 120.5(2)
N3 C14 C3 118.3(3)
N3 C15 C17 112.8(2)
N3 C15 C16 110.4(2)
C17 C15 C16 109.8(2)
O5 C17 N4 122.4(3)
O5 C17 C15 119.4(2)
N4 C17 C15 118.2(2)
N4 C18 C19 110.7(3)
N4 C18 C20 113.7(2)
C19 C18 C20 108.5(3)
O6 C20 N5 123.1(3)
O6 C20 C18 118.5(3)
N5 C20 C18 118.2(2)
N5 C21 C22 110.1(3)
N5 C21 C23 109.6(3)
C22 C21 C23 113.0(3)
O7 C24 O8 122.6(4)
O7 C24 C25 124.7(5)
O8 C24 C25 112.7(5)
O8 C26 C27 113.5(4)
C7 N1 C6 118.6(3)
C7 N1 C1 121.6(2)
C6 N1 C1 119.7(2)
C12 N2 C3 123.8(2)
C14 N3 C15 120.7(3)
C17 N4 C18 122.1(3)
C20 N5 C21 122.6(3)
C7 O2 C8 117.2(2)
C24 O8 C26 117.6(4)

loop_
_geom_bond_atom_site_label_1
_geom_bond_atom_site_label_2
_geom_bond_distance
C1 N1 1.463(4)
C1 C2 1.539(4)
C2 C11 1.542(4)
C2 C3 1.555(4)
C3 N2 1.469(4)
C3 C14 1.533(4)
C3 C4 1.556(4)
C4 C5 1.527(4)
C5 C6 1.526(5)
C6 N1 1.457(4)
C7 O1 1.225(4)
C7 O2 1.345(4)
C7 N1 1.350(4)
C8 O2 1.447(4)
C8 C9 1.502(7)
C9 C10 1.197(7)
C12 O3 1.238(4)
C12 N2 1.347(4)
C12 C13 1.498(4)
C14 O4 1.230(3)
C14 N3 1.352(4)
C15 N3 1.458(4)
C15 C17 1.525(4)
C15 C16 1.529(4)
C17 O5 1.227(3)
C17 N4 1.345(4)
C18 N4 1.434(4)
C18 C19 1.523(4)
C18 C20 1.541(4)
C20 O6 1.234(4)
C20 N5 1.329(4)
C21 N5 1.480(4)
C21 C22 1.494(5)
C21 C23 1.505(5)
C24 O7 1.209(6)
C24 O8 1.330(6)
C24 C25 1.480(6)
C26 O8 1.430(6)
C26 C27 1.493(7)
